data_7123168
loop_
_publ_author_name
'Dichiarante, Valentina'
'Kaiho, Tatsuo'
'Metrangolo, Pierangelo'
'Pilati, Tullio'
'Resnati, Giuseppe'
'Terraneo, Giancarlo'
'Ursini, Maurizio'

_publ_section_title
;
 Diiodomethyl-sulfonyl moiety: An unexplored halogen bond-donor motif
;
_journal_name_full 'Chemical Communications'
_journal_paper_doi 10.1039/C9CC01092K
_journal_year 2019
_chemical_formula_moiety 'C12 H12 N2, 2(C8 H8 I2 O2 S)'
_chemical_formula_sum 'C28 H28 I4 N2 O4 S2'
_chemical_formula_weight 1028.24
_chemical_name_systematic
;
 ?
;
_space_group_crystal_system monoclinic
_space_group_IT_number 14
_space_group_name_Hall '-P 2ybc'
_space_group_name_H-M_alt 'P 1 21/c 1'
_symmetry_space_group_name_Hall '-P 2ybc'
_symmetry_space_group_name_H-M 'P 1 21/c 1'
_atom_sites_solution_hydrogens geom
_atom_sites_solution_primary direct
_atom_sites_solution_secondary difmap
_audit_creation_method SHELXL-2013
_audit_update_record
;
2019-02-04 deposited with the CCDC.    2019-03-14 downloaded from the CCDC.
;
_cell_angle_alpha 90
_cell_angle_beta 113.993(2)
_cell_angle_gamma 90
_cell_formula_units_Z 2
_cell_length_a 16.4024(9)
_cell_length_b 5.6825(4)
_cell_length_c 19.6574(11)
_cell_measurement_reflns_used 6947
_cell_measurement_temperature 103(2)
_cell_measurement_theta_max 27.50
_cell_measurement_theta_min 2.27
_cell_volume 1673.89(18)
_computing_cell_refinement 'Bruker SAINT'
_computing_data_collection 'Bruker APEX2'
_computing_data_reduction 'Bruker SAINT'
_computing_molecular_graphics
;
Mercury (Macrae, C. F., Edgington, P. R., McCabe, P., Pidcock, E., 
Shields, G. P., Taylor, R., Towler, M. & van de Streek, J. (2006). 
J. Appl. Cryst. 39, 453-457
;
_computing_publication_material 'SHELXL-2013 (Sheldrick, 2013)'
_computing_structure_refinement 'SHELXL-2013 (Sheldrick, 2013)'
_computing_structure_solution 'SHELXS (Sheldrick, 2013)'
_diffrn_ambient_temperature 103(2)
_diffrn_measured_fraction_theta_full 0.990
_diffrn_measured_fraction_theta_max 0.959
_diffrn_measurement_device_type 'Bruker APEX-II CCD'
_diffrn_measurement_method '\f and \w scans'
_diffrn_radiation_monochromator graphite
_diffrn_radiation_source 'fine-focus sealed tube'
_diffrn_radiation_type MoK\a
_diffrn_radiation_wavelength 0.71073
_diffrn_reflns_av_R_equivalents 0.0393
_diffrn_reflns_av_unetI/netI 0.0456
_diffrn_reflns_Laue_measured_fraction_full 0.990
_diffrn_reflns_Laue_measured_fraction_max 0.959
_diffrn_reflns_limit_h_max 21
_diffrn_reflns_limit_h_min -21
_diffrn_reflns_limit_k_max 7
_diffrn_reflns_limit_k_min -7
_diffrn_reflns_limit_l_max 25
_diffrn_reflns_limit_l_min -25
_diffrn_reflns_number 18384
_diffrn_reflns_point_group_measured_fraction_full 0.990
_diffrn_reflns_point_group_measured_fraction_max 0.959
_diffrn_reflns_theta_full 25.242
_diffrn_reflns_theta_max 27.749
_diffrn_reflns_theta_min 2.118
_diffrn_standards_decay_% 0.00
_exptl_absorpt_coefficient_mu 3.882
_exptl_absorpt_correction_T_max 0.3984
_exptl_absorpt_correction_T_min 0.2935
_exptl_absorpt_correction_type multi-scan
_exptl_absorpt_process_details 'Bruker (2001). SADABS. Bruker AXS Inc., Madison, Wisconsin, USA.'
_exptl_crystal_colour colourless
_exptl_crystal_density_diffrn 2.040
_exptl_crystal_description block
_exptl_crystal_F_000 972
_exptl_crystal_size_max 0.360
_exptl_crystal_size_mid 0.200
_exptl_crystal_size_min 0.080
_refine_diff_density_max 1.442
_refine_diff_density_min -1.932
_refine_diff_density_rms 0.183
_refine_ls_extinction_method none
_refine_ls_goodness_of_fit_ref 1.049
_refine_ls_hydrogen_treatment constr
_refine_ls_matrix_type full
_refine_ls_number_parameters 182
_refine_ls_number_reflns 3783
_refine_ls_number_restraints 0
_refine_ls_restrained_S_all 1.049
_refine_ls_R_factor_all 0.0637
_refine_ls_R_factor_gt 0.0429
_refine_ls_shift/su_max 0.001
_refine_ls_shift/su_mean 0.000
_refine_ls_structure_factor_coef Fsqd
_refine_ls_weighting_details
;
 w=1/[\s^2^(Fo^2^)+(0.0136P)^2^+16.9765P]
 where P=(Fo^2^+2Fc^2^)/3
;
_refine_ls_weighting_scheme calc
_refine_ls_wR_factor_gt 0.0760
_refine_ls_wR_factor_ref 0.0820
_reflns_number_gt 2878
_reflns_number_total 3783
_reflns_threshold_expression 'I > 2\s(I)'
_cod_data_source_file c9cc01092k2.cif
_cod_data_source_block vd061
_cod_database_code 7123168
_shelx_space_group_comment
;
The symmetry employed for this shelxl refinement is uniquely defined
by the following loop, which should always be used as a source of
symmetry information in preference to the above space-group names.
They are only intended as comments.
;
_shelx_estimated_absorpt_t_min 0.335
_shelx_estimated_absorpt_t_max 0.746
_shelxl_version_number 2013-2

loop_
_space_group_symop_operation_xyz
'x, y, z'
'-x, y+1/2, -z+1/2'
'-x, -y, -z'
'x, -y-1/2, z-1/2'

loop_
_atom_site_label
_atom_site_type_symbol
_atom_site_fract_x
_atom_site_fract_y
_atom_site_fract_z
_atom_site_U_iso_or_equiv
_atom_site_adp_type
_atom_site_occupancy
_atom_site_site_symmetry_order
_atom_site_calc_flag
_atom_site_refinement_flags_posn
_atom_site_refinement_flags_adp
I1 I 0.70032(2) 0.66853(7) -0.26902(2) 0.01441(10) Uani 1 1 d . .
I2 I 0.91235(2) 0.67152(10) -0.28208(2) 0.02564(12) Uani 1 1 d . .
C1 C 0.7717(3) 0.6636(11) -0.3407(3) 0.0125(11) Uani 1 1 d . .
H1 H 0.7536 0.8064 -0.3731 0.015 Uiso 1 1 calc R U
S1 S 0.73484(10) 0.4113(3) -0.39931(8) 0.0148(3) Uani 1 1 d . .
O1 O 0.7595(3) 0.2011(8) -0.3542(2) 0.0259(11) Uani 1 1 d . .
O2 O 0.6421(3) 0.4520(8) -0.4452(2) 0.0224(10) Uani 1 1 d . .
C2 C 0.7936(4) 0.4122(11) -0.4574(3) 0.0163(13) Uani 1 1 d . .
C3 C 0.8523(4) 0.2306(12) -0.4508(4) 0.0245(15) Uani 1 1 d . .
H3 H 0.8654 0.1163 -0.4125 0.029 Uiso 1 1 calc R U
C4 C 0.8920(5) 0.2182(13) -0.5014(4) 0.0291(16) Uani 1 1 d . .
H4 H 0.9321 0.0934 -0.4975 0.035 Uiso 1 1 calc R U
C5 C 0.8740(4) 0.3837(13) -0.5570(3) 0.0250(16) Uani 1 1 d . .
C6 C 0.8160(4) 0.5675(13) -0.5614(3) 0.0227(15) Uani 1 1 d . .
H6 H 0.8046 0.6853 -0.5984 0.027 Uiso 1 1 calc R U
C7 C 0.7746(4) 0.5810(12) -0.5125(3) 0.0191(13) Uani 1 1 d . .
H7 H 0.7338 0.7044 -0.5167 0.023 Uiso 1 1 calc R U
C8 C 0.9156(5) 0.3659(17) -0.6127(4) 0.044(2) Uani 1 1 d . .
H8A H 0.9284 0.2006 -0.6186 0.066 Uiso 1 1 calc R U
H8B H 0.9712 0.4567 -0.5948 0.066 Uiso 1 1 calc R U
H8C H 0.8741 0.4288 -0.6607 0.066 Uiso 1 1 calc R U
N1 N 0.6146(3) 0.6330(9) -0.1777(2) 0.0154(11) Uani 1 1 d . .
C9 C 0.4771(4) 0.4435(11) -0.0392(3) 0.0159(13) Uani 1 1 d . .
H9A H 0.4772 0.2701 -0.0343 0.019 Uiso 1 1 calc R U
H9B H 0.4143 0.4967 -0.0630 0.019 Uiso 1 1 calc R U
C10 C 0.5248(4) 0.5100(11) -0.0879(3) 0.0133(12) Uani 1 1 d . .
C11 C 0.5079(4) 0.7210(11) -0.1270(3) 0.0173(13) Uani 1 1 d . .
H11 H 0.4651 0.8278 -0.1238 0.021 Uiso 1 1 calc R U
C12 C 0.5536(4) 0.7749(11) -0.1705(3) 0.0180(13) Uani 1 1 d . .
H12 H 0.5410 0.9203 -0.1966 0.022 Uiso 1 1 calc R U
C13 C 0.6309(4) 0.4308(12) -0.1399(3) 0.0195(14) Uani 1 1 d . .
H13 H 0.6745 0.3282 -0.1439 0.023 Uiso 1 1 calc R U
C14 C 0.5881(4) 0.3615(11) -0.0953(3) 0.0164(13) Uani 1 1 d . .
H14 H 0.6017 0.2145 -0.0701 0.020 Uiso 1 1 calc R U

loop_
_atom_site_aniso_label
_atom_site_aniso_U_11
_atom_site_aniso_U_22
_atom_site_aniso_U_33
_atom_site_aniso_U_23
_atom_site_aniso_U_13
_atom_site_aniso_U_12
I1 0.01871(19) 0.01256(19) 0.01521(18) -0.00100(17) 0.01022(15) -0.00038(18)
I2 0.0166(2) 0.0388(3) 0.0225(2) -0.0040(2) 0.00902(16) -0.0015(2)
C1 0.017(3) 0.009(3) 0.015(3) -0.001(3) 0.011(2) -0.004(3)
S1 0.0234(8) 0.0071(7) 0.0201(7) -0.0026(6) 0.0151(6) -0.0022(6)
O1 0.050(3) 0.009(3) 0.033(2) 0.005(2) 0.032(2) 0.001(2)
O2 0.021(2) 0.024(3) 0.026(2) -0.012(2) 0.0135(19) -0.004(2)
C2 0.020(3) 0.012(3) 0.021(3) -0.003(3) 0.013(2) -0.002(3)
C3 0.033(4) 0.017(4) 0.032(4) 0.005(3) 0.021(3) 0.004(3)
C4 0.035(4) 0.026(4) 0.037(4) 0.000(3) 0.026(3) 0.006(3)
C5 0.027(3) 0.034(5) 0.021(3) -0.002(3) 0.017(3) -0.001(3)
C6 0.028(3) 0.024(4) 0.019(3) 0.007(3) 0.013(3) -0.002(3)
C7 0.019(3) 0.017(3) 0.022(3) 0.002(3) 0.009(3) 0.003(3)
C8 0.053(5) 0.056(6) 0.040(4) -0.005(4) 0.034(4) 0.002(5)
N1 0.023(3) 0.016(3) 0.009(2) 0.000(2) 0.0088(19) -0.001(2)
C9 0.017(3) 0.012(3) 0.022(3) 0.000(3) 0.012(2) -0.002(3)
C10 0.016(3) 0.013(3) 0.013(3) -0.004(2) 0.008(2) -0.006(3)
C11 0.026(3) 0.015(4) 0.017(3) 0.001(3) 0.015(3) 0.003(3)
C12 0.024(3) 0.012(3) 0.019(3) 0.000(3) 0.011(3) 0.000(3)
C13 0.025(3) 0.024(4) 0.012(3) 0.000(3) 0.011(2) 0.006(3)
C14 0.027(3) 0.011(3) 0.014(3) 0.004(2) 0.011(2) 0.003(3)

loop_
_atom_type_symbol
_atom_type_description
_atom_type_scat_dispersion_real
_atom_type_scat_dispersion_imag
_atom_type_scat_source
C C 0.0033 0.0016 'International Tables Vol C Tables 4.2.6.8 and 6.1.1.4'
H H 0.0000 0.0000 'International Tables Vol C Tables 4.2.6.8 and 6.1.1.4'
N N 0.0061 0.0033 'International Tables Vol C Tables 4.2.6.8 and 6.1.1.4'
O O 0.0106 0.0060 'International Tables Vol C Tables 4.2.6.8 and 6.1.1.4'
S S 0.1246 0.1234 'International Tables Vol C Tables 4.2.6.8 and 6.1.1.4'
I I -0.4742 1.8119 'International Tables Vol C Tables 4.2.6.8 and 6.1.1.4'

loop_
_geom_angle_atom_site_label_1
_geom_angle_atom_site_label_2
_geom_angle_atom_site_label_3
_geom_angle
_geom_angle_site_symmetry_1
_geom_angle_site_symmetry_3
S1 C1 I2 112.1(3) . .
S1 C1 I1 107.4(3) . .
I2 C1 I1 113.8(2) . .
S1 C1 H1 107.8 . .
I2 C1 H1 107.8 . .
I1 C1 H1 107.8 . .
O2 S1 O1 118.7(3) . .
O2 S1 C2 108.0(3) . .
O1 S1 C2 107.9(3) . .
O2 S1 C1 105.7(3) . .
O1 S1 C1 109.4(3) . .
C2 S1 C1 106.5(3) . .
C3 C2 C7 121.2(5) . .
C3 C2 S1 118.6(5) . .
C7 C2 S1 119.9(5) . .
C2 C3 C4 118.7(6) . .
C2 C3 H3 120.7 . .
C4 C3 H3 120.7 . .
C5 C4 C3 121.4(6) . .
C5 C4 H4 119.3 . .
C3 C4 H4 119.3 . .
C4 C5 C6 118.7(5) . .
C4 C5 C8 121.0(7) . .
C6 C5 C8 120.3(6) . .
C7 C6 C5 120.9(6) . .
C7 C6 H6 119.5 . .
C5 C6 H6 119.5 . .
C2 C7 C6 119.1(6) . .
C2 C7 H7 120.5 . .
C6 C7 H7 120.5 . .
C5 C8 H8A 109.5 . .
C5 C8 H8B 109.5 . .
H8A C8 H8B 109.5 . .
C5 C8 H8C 109.5 . .
H8A C8 H8C 109.5 . .
H8B C8 H8C 109.5 . .
C13 N1 C12 116.7(5) . .
C10 C9 C9 111.1(6) . 3_665
C10 C9 H9A 109.4 . .
C9 C9 H9A 109.4 3_665 .
C10 C9 H9B 109.4 . .
C9 C9 H9B 109.4 3_665 .
H9A C9 H9B 108.0 . .
C11 C10 C14 117.1(5) . .
C11 C10 C9 121.9(5) . .
C14 C10 C9 121.0(6) . .
C12 C11 C10 119.8(6) . .
C12 C11 H11 120.1 . .
C10 C11 H11 120.1 . .
N1 C12 C11 123.3(6) . .
N1 C12 H12 118.3 . .
C11 C12 H12 118.3 . .
N1 C13 C14 124.0(6) . .
N1 C13 H13 118.0 . .
C14 C13 H13 118.0 . .
C13 C14 C10 119.1(6) . .
C13 C14 H14 120.5 . .
C10 C14 H14 120.5 . .

loop_
_geom_bond_atom_site_label_1
_geom_bond_atom_site_label_2
_geom_bond_distance
_geom_bond_site_symmetry_2
I1 C1 2.167(5) .
I2 C1 2.119(5) .
C1 S1 1.784(6) .
C1 H1 1.0000 .
S1 O2 1.437(4) .
S1 O1 1.444(5) .
S1 C2 1.769(6) .
C2 C3 1.381(9) .
C2 C7 1.384(9) .
C3 C4 1.394(8) .
C3 H3 0.9500 .
C4 C5 1.380(9) .
C4 H4 0.9500 .
C5 C6 1.392(9) .
C5 C8 1.509(8) .
C6 C7 1.386(8) .
C6 H6 0.9500 .
C7 H7 0.9500 .
C8 H8A 0.9800 .
C8 H8B 0.9800 .
C8 H8C 0.9800 .
N1 C13 1.335(8) .
N1 C12 1.338(8) .
C9 C10 1.510(7) .
C9 C9 1.554(11) 3_665
C9 H9A 0.9900 .
C9 H9B 0.9900 .
C10 C11 1.389(9) .
C10 C14 1.390(8) .
C11 C12 1.381(8) .
C11 H11 0.9500 .
C12 H12 0.9500 .
C13 C14 1.385(8) .
C13 H13 0.9500 .
C14 H14 0.9500 .

loop_
_geom_hbond_atom_site_label_D
_geom_hbond_atom_site_label_H
_geom_hbond_atom_site_label_A
_geom_hbond_distance_DH
_geom_hbond_distance_HA
_geom_hbond_distance_DA
_geom_hbond_angle_DHA
_geom_hbond_site_symmetry_A
C1 H1 O1 1.00 2.27 3.065(8) 135.7 1_565
C11 H11 I1 0.95 3.30 4.079(6) 140.4 2_654
C14 H14 O2 0.95 2.46 3.246(7) 140.3 4_566

loop_
_geom_torsion_atom_site_label_1
_geom_torsion_atom_site_label_2
_geom_torsion_atom_site_label_3
_geom_torsion_atom_site_label_4
_geom_torsion
_geom_torsion_site_symmetry_1
I2 C1 S1 O2 -169.3(3) .
I1 C1 S1 O2 65.0(3) .
I2 C1 S1 O1 61.8(3) .
I1 C1 S1 O1 -63.9(3) .
I2 C1 S1 C2 -54.6(4) .
I1 C1 S1 C2 179.7(3) .
O2 S1 C2 C3 -131.3(5) .
O1 S1 C2 C3 -1.8(6) .
C1 S1 C2 C3 115.6(5) .
O2 S1 C2 C7 43.1(6) .
O1 S1 C2 C7 172.6(5) .
C1 S1 C2 C7 -70.0(6) .
C7 C2 C3 C4 -0.6(10) .
S1 C2 C3 C4 173.7(5) .
C2 C3 C4 C5 0.4(11) .
C3 C4 C5 C6 0.9(11) .
C3 C4 C5 C8 -178.6(7) .
C4 C5 C6 C7 -2.0(10) .
C8 C5 C6 C7 177.4(7) .
C3 C2 C7 C6 -0.5(10) .
S1 C2 C7 C6 -174.7(5) .
C5 C6 C7 C2 1.8(10) .
C9 C9 C10 C11 -83.4(8) 3_665
C9 C9 C10 C14 96.4(8) 3_665
C14 C10 C11 C12 -0.2(9) .
C9 C10 C11 C12 179.6(5) .
C13 N1 C12 C11 -0.3(9) .
C10 C11 C12 N1 0.1(9) .
C12 N1 C13 C14 0.7(9) .
N1 C13 C14 C10 -0.8(9) .
C11 C10 C14 C13 0.6(8) .
C9 C10 C14 C13 -179.3(5) .
